data_7125220
loop_
_publ_author_name
'Duda, Katharina'
'Himmelspach, Alexander'
'Landmann, Johannes'
'Kraus, Florian'
'Finze, Maik'

_publ_section_title
;
 Synthesis of the fluorohydridoborate anions [BHF<sub>3</sub>]<sup>-</sup>
 and
 [1-HF<sub>2</sub>B-9,12-X<sub>2</sub>-closo-1,2-C<sub>2</sub>B<sub>10</sub>H<sub>9</sub>]<sup>-</sup>
 (X = H, I): deboronation of 1,2- and 1,7-dicarba-closo-dodecaboranes with
 anhydrous [Me<sub>4</sub>N]F.
;
_journal_issue 90
_journal_name_full 'Chemical communications (Cambridge, England)'
_journal_page_first 13241
_journal_page_last 13244
_journal_paper_doi 10.1039/c6cc07711k
_journal_volume 52
_journal_year 2016
_chemical_formula_moiety 'C2 H12 B11 F2, C4 H12 N'
_chemical_formula_sum 'C6 H24 B11 F2 N'
_chemical_formula_weight 267.17
_space_group_crystal_system monoclinic
_space_group_IT_number 4
_space_group_name_Hall 'P 2yb'
_space_group_name_H-M_alt 'P 1 21 1'
_atom_sites_solution_hydrogens geom
_atom_sites_solution_primary iterative
_atom_sites_solution_secondary difmap
_audit_creation_method SHELXL-2014/7
_audit_update_record
;
2016-09-21 deposited with the CCDC.
2016-10-11 downloaded from the CCDC.
;
_cell_angle_alpha 90
_cell_angle_beta 90.102(7)
_cell_angle_gamma 90
_cell_formula_units_Z 4
_cell_length_a 10.452(3)
_cell_length_b 13.828(3)
_cell_length_c 10.773(2)
_cell_measurement_reflns_used 9991
_cell_measurement_temperature 100(2)
_cell_measurement_theta_max 26.8165
_cell_measurement_theta_min 2.401
_cell_volume 1557.0(6)
_computing_cell_refinement 'Saint+ ver. V8.34A (Bruker AXS)'
_computing_data_collection 'APEX2 ver. 2014.9 (Bruker AXS)'
_computing_data_reduction 'Saint+ ver. V8.34A (Bruker AXS)'
_computing_molecular_graphics 'ShelXLe (Huebschle et all, 2011)'
_computing_publication_material 'SHELXL-2014/7 (Sheldrick, 2014)'
_computing_structure_refinement 'SHELXL-2014/7 (Sheldrick, 2014)'
_computing_structure_solution 'SHELXT (Sheldrick, 2014)'
_diffrn_ambient_temperature 100(2)
_diffrn_measured_fraction_theta_full 1.000
_diffrn_measured_fraction_theta_max 0.995
_diffrn_measurement_device_type 'Bruker X8-APEX II'
_diffrn_measurement_method '\f and \w scans'
_diffrn_radiation_monochromator graphite
_diffrn_radiation_type MoK\a
_diffrn_radiation_wavelength 0.71073
_diffrn_reflns_av_R_equivalents 0.0477
_diffrn_reflns_av_unetI/netI 0.0321
_diffrn_reflns_Laue_measured_fraction_full 1.000
_diffrn_reflns_Laue_measured_fraction_max 0.995
_diffrn_reflns_limit_h_max 13
_diffrn_reflns_limit_h_min -13
_diffrn_reflns_limit_k_max 17
_diffrn_reflns_limit_k_min -17
_diffrn_reflns_limit_l_max 13
_diffrn_reflns_limit_l_min -13
_diffrn_reflns_number 36594
_diffrn_reflns_point_group_measured_fraction_full 1.000
_diffrn_reflns_point_group_measured_fraction_max 0.995
_diffrn_reflns_theta_full 26.000
_diffrn_reflns_theta_max 26.811
_diffrn_reflns_theta_min 1.473
_diffrn_source 'rotating-anode (Nonius FR-591)'
_exptl_absorpt_coefficient_mu 0.072
_exptl_absorpt_correction_T_max 0.7454
_exptl_absorpt_correction_T_min 0.6348
_exptl_absorpt_correction_type multi-scan
_exptl_absorpt_process_details 'SadAbs 2014/5 (Bruker AXS)'
_exptl_crystal_colour colorless
_exptl_crystal_density_diffrn 1.140
_exptl_crystal_description block
_exptl_crystal_F_000 560
_exptl_crystal_size_max 0.32
_exptl_crystal_size_mid 0.26
_exptl_crystal_size_min 0.23
_refine_diff_density_max 0.551
_refine_diff_density_min -0.310
_refine_diff_density_rms 0.076
_refine_ls_abs_structure_details
;
 Twinning involves inversion, so Flack parameter cannot be determined
;
_refine_ls_extinction_method none
_refine_ls_goodness_of_fit_ref 1.097
_refine_ls_hydrogen_treatment constr
_refine_ls_matrix_type full
_refine_ls_number_parameters 384
_refine_ls_number_reflns 6631
_refine_ls_number_restraints 1
_refine_ls_restrained_S_all 1.097
_refine_ls_R_factor_all 0.0698
_refine_ls_R_factor_gt 0.0688
_refine_ls_shift/su_max 0.005
_refine_ls_shift/su_mean 0.000
_refine_ls_structure_factor_coef Fsqd
_refine_ls_weighting_details 'w=1/[\s^2^(Fo^2^)+(0.1030P)^2^+2.2027P] where P=(Fo^2^+2Fc^2^)/3'
_refine_ls_weighting_scheme calc
_refine_ls_wR_factor_gt 0.1949
_refine_ls_wR_factor_ref 0.1965
_reflns_Friedel_coverage 0.918
_reflns_Friedel_fraction_full 1.000
_reflns_Friedel_fraction_max 0.994
_reflns_number_gt 6554
_reflns_number_total 6631
_reflns_threshold_expression 'I > 2\s(I)'
_cod_data_source_file c6cc07711k2.cif
_cod_data_source_block Me4NBHF2oC2B10H11
_cod_original_cell_volume 1557.1(6)
_cod_original_sg_symbol_H-M 'P 21'
_cod_database_code 7125220
_shelx_shelxl_version_number 2014/7
_shelx_space_group_comment
;
The symmetry employed for this shelxl refinement is uniquely defined
by the following loop, which should always be used as a source of
symmetry information in preference to the above space-group names.
They are only intended as comments.
;

loop_
_space_group_symop_operation_xyz
'x, y, z'
'-x, y+1/2, -z'

loop_
_atom_site_label
_atom_site_type_symbol
_atom_site_fract_x
_atom_site_fract_y
_atom_site_fract_z
_atom_site_U_iso_or_equiv
_atom_site_adp_type
_atom_site_occupancy
_atom_site_site_symmetry_order
_atom_site_calc_flag
_atom_site_refinement_flags_posn
_atom_site_refinement_flags_adp
_atom_site_refinement_flags_occupancy
_atom_site_disorder_assembly
_atom_site_disorder_group
C1 C 1.2141(8) 0.7935(6) 0.3937(7) 0.0345(17) Uani 1 1 d . . . . .
H1A H 1.1662 0.7431 0.4374 0.052 Uiso 1 1 calc R U . . .
H1B H 1.1617 0.8521 0.3878 0.052 Uiso 1 1 calc R U . . .
H1C H 1.2929 0.8080 0.4396 0.052 Uiso 1 1 calc R U . . .
C2 C 1.3308(10) 0.6746(7) 0.2765(10) 0.054(3) Uani 1 1 d . . . . .
H2A H 1.3559 0.6528 0.1935 0.081 Uiso 1 1 calc R U . . .
H2B H 1.2850 0.6225 0.3191 0.081 Uiso 1 1 calc R U . . .
H2C H 1.4074 0.6920 0.3242 0.081 Uiso 1 1 calc R U . . .
B24 B 0.6982(7) 0.5983(5) 0.2860(7) 0.0186(14) Uani 1 1 d . . . . .
H24 H 0.6616 0.6655 0.3319 0.022 Uiso 1 1 calc R U . . .
C3 C 1.1263(8) 0.7334(6) 0.2010(7) 0.0338(17) Uani 1 1 d . . . . .
H3A H 1.1427 0.7259 0.1120 0.051 Uiso 1 1 calc R U . . .
H3B H 1.0632 0.7849 0.2137 0.051 Uiso 1 1 calc R U . . .
H3C H 1.0930 0.6725 0.2346 0.051 Uiso 1 1 calc R U . . .
C4 C 1.3079(10) 0.8389(7) 0.1979(9) 0.048(2) Uani 1 1 d . . . . .
H4A H 1.3697 0.8714 0.2521 0.071 Uiso 1 1 calc R U . . .
H4B H 1.2423 0.8852 0.1715 0.071 Uiso 1 1 calc R U . . .
H4C H 1.3521 0.8134 0.1247 0.071 Uiso 1 1 calc R U . . .
C5 C 0.3419(9) 0.2098(7) 0.3715(8) 0.0407(19) Uani 1 1 d . . . . .
H5A H 0.2871 0.2118 0.4451 0.061 Uiso 1 1 calc R U . . .
H5B H 0.4166 0.2515 0.3846 0.061 Uiso 1 1 calc R U . . .
H5C H 0.3705 0.1432 0.3572 0.061 Uiso 1 1 calc R U . . .
C6 C 0.1700(11) 0.3128(7) 0.2991(14) 0.066(4) Uani 1 1 d . . . . .
H6A H 0.1100 0.2808 0.3556 0.099 Uiso 1 1 calc R U . . .
H6B H 0.1237 0.3358 0.2256 0.099 Uiso 1 1 calc R U . . .
H6C H 0.2099 0.3678 0.3414 0.099 Uiso 1 1 calc R U . . .
C7 C 0.3605(12) 0.2915(9) 0.1789(11) 0.064(3) Uani 1 1 d . . . . .
H7A H 0.4112 0.3384 0.2263 0.096 Uiso 1 1 calc R U . . .
H7B H 0.3146 0.3249 0.1122 0.096 Uiso 1 1 calc R U . . .
H7C H 0.4175 0.2427 0.1431 0.096 Uiso 1 1 calc R U . . .
C8 C 0.2079(10) 0.1621(6) 0.1930(9) 0.046(2) Uani 1 1 d . . . . .
H8A H 0.2744 0.1170 0.1654 0.069 Uiso 1 1 calc R U . . .
H8B H 0.1614 0.1869 0.1207 0.069 Uiso 1 1 calc R U . . .
H8C H 0.1482 0.1283 0.2481 0.069 Uiso 1 1 calc R U . . .
C9 C 0.8475(7) 0.5473(5) 0.3178(6) 0.0201(13) Uani 1 1 d . . . . .
C10 C 0.3371(6) 0.4666(4) 0.7005(5) 0.0106(10) Uani 1 1 d . . . . .
B3 B 0.3191(6) 0.5902(4) 0.7099(6) 0.0110(11) Uani 1 1 d . . . . .
H3 H 0.3680 0.6425 0.6463 0.013 Uiso 1 1 calc R U . . .
B5 B 0.2011(7) 0.4041(5) 0.7333(6) 0.0139(13) Uani 1 1 d . . . . .
H5 H 0.1736 0.3352 0.6854 0.017 Uiso 1 1 calc R U . . .
B6 B 0.3303(7) 0.4103(5) 0.8409(6) 0.0160(13) Uani 1 1 d . . . . .
H6 H 0.3874 0.3446 0.8658 0.019 Uiso 1 1 calc R U . . .
B7 B 0.1608(7) 0.6090(4) 0.7631(6) 0.0160(12) Uani 1 1 d . . . . .
H7 H 0.1052 0.6751 0.7368 0.019 Uiso 1 1 calc R U . . .
B8 B 0.4032(6) 0.5246(4) 0.8270(6) 0.0102(11) Uani 1 1 d . . . . .
H8 H 0.5083 0.5346 0.8430 0.012 Uiso 1 1 calc R U . . .
B9 B 0.2907(7) 0.6146(4) 0.8670(6) 0.0159(13) Uani 1 1 d . . . . .
H9 H 0.3208 0.6847 0.9101 0.019 Uiso 1 1 calc R U . . .
B10 B 0.2978(6) 0.5017(5) 0.9509(6) 0.0160(12) Uani 1 1 d . . . . .
H10 H 0.3316 0.4971 1.0494 0.019 Uiso 1 1 calc R U . . .
B11 B 0.1465(7) 0.5536(5) 0.9087(6) 0.0154(12) Uani 1 1 d . . . . .
H11 H 0.0801 0.5837 0.9805 0.018 Uiso 1 1 calc R U . . .
C11 C 0.1956(6) 0.5144(4) 0.6684(5) 0.0122(11) Uani 1 1 d . . . . .
H11A H 0.1598 0.5186 0.5705 0.015 Uiso 1 1 calc R U . . .
B12 B 0.1710(7) 0.4268(5) 0.8934(6) 0.0185(13) Uani 1 1 d . . . . .
H12 H 0.1219 0.3729 0.9547 0.022 Uiso 1 1 calc R U . . .
C12 C 0.7171(6) 0.4873(5) 0.3558(6) 0.0214(13) Uani 1 1 d . . . . .
H12A H 0.6888 0.4820 0.4558 0.026 Uiso 1 1 calc R U . . .
B13 B 0.0861(6) 0.4911(5) 0.7766(6) 0.0162(12) Uani 1 1 d . . . . .
H13 H -0.0184 0.4793 0.7589 0.019 Uiso 1 1 calc R U . . .
B14 B 0.8462(8) 0.4257(6) 0.3115(7) 0.0245(15) Uani 1 1 d . . . . .
H14 H 0.9072 0.3804 0.3742 0.029 Uiso 1 1 calc R U . . .
B16 B 0.8218(7) 0.5999(5) 0.1739(7) 0.0193(14) Uani 1 1 d . . . . .
H16 H 0.8662 0.6699 0.1441 0.023 Uiso 1 1 calc R U . . .
B17 B 0.9135(7) 0.4944(5) 0.1895(6) 0.0177(13) Uani 1 1 d . . . . .
H17 H 1.0185 0.4952 0.1690 0.021 Uiso 1 1 calc R U . . .
B18 B 0.7967(6) 0.4993(5) 0.0673(6) 0.0171(13) Uani 1 1 d . . . . .
H18 H 0.8246 0.5018 -0.0330 0.020 Uiso 1 1 calc R U . . .
B19 B 0.6627(7) 0.5662(5) 0.1262(7) 0.0191(14) Uani 1 1 d . . . . .
H19 H 0.6029 0.6138 0.0651 0.023 Uiso 1 1 calc R U . . .
B20 B 0.6882(8) 0.3906(5) 0.2675(7) 0.0206(15) Uani 1 1 d . . . . .
H20 H 0.6438 0.3219 0.3017 0.025 Uiso 1 1 calc R U . . .
B21 B 0.5960(6) 0.4961(5) 0.2471(6) 0.0158(12) Uani 1 1 d . . . . .
H21 H 0.4908 0.4973 0.2668 0.019 Uiso 1 1 calc R U . . .
B22 B 0.6570(7) 0.4371(5) 0.1166(6) 0.0175(13) Uani 1 1 d . . . . .
H22 H 0.5929 0.3992 0.0489 0.021 Uiso 1 1 calc R U . . .
B23 B 0.8120(7) 0.3917(5) 0.1567(7) 0.0205(15) Uani 1 1 d . . . . .
H23 H 0.8502 0.3230 0.1160 0.025 Uiso 1 1 calc R U . . .
N1 N 1.2473(5) 0.7590(5) 0.2657(4) 0.0195(11) Uani 1 1 d . . . . .
N2 N 0.2685(5) 0.2444(4) 0.2614(5) 0.0178(11) Uani 1 1 d . . . . .
B1 B 0.4251(7) 0.4307(5) 0.5839(7) 0.0218(14) Uani 0.579(11) 1 d . . P A 1
H1 H 0.3795 0.4434 0.5038 0.026 Uiso 0.579(11) 1 calc R U P A 1
F1 F 0.5423(4) 0.4802(3) 0.5858(4) 0.0320(10) Uani 0.579(11) 1 d . . P A 1
F2 F 0.4546(7) 0.3325(4) 0.5939(6) 0.0236(17) Uani 0.579(11) 1 d . . P A 1
B1E B 0.4251(7) 0.4307(5) 0.5839(7) 0.0218(14) Uani 0.421(11) 1 d . . P A 2
H1E H 0.4432 0.3603 0.5952 0.026 Uiso 0.421(11) 1 calc R U P A 2
F1E F 0.5423(4) 0.4802(3) 0.5858(4) 0.0320(10) Uani 0.421(11) 1 d . . P A 2
F3E F 0.3572(11) 0.4419(8) 0.4734(10) 0.0320(10) Uani 0.421(11) 1 d . . P A 2
B2 B 0.9338(7) 0.5957(6) 0.4324(7) 0.0232(15) Uani 0.652(16) 1 d . . P B 3
H2 H 0.9256 0.6677 0.4314 0.028 Uiso 0.652(16) 1 calc R U P B 3
F4 F 1.0639(4) 0.5680(4) 0.4141(4) 0.0339(10) Uani 0.652(16) 1 d . . P B 3
F5 F 0.8912(6) 0.5596(5) 0.5425(5) 0.0267(19) Uani 0.652(16) 1 d . . P B 3
B2E B 0.9338(7) 0.5957(6) 0.4324(7) 0.0232(15) Uani 0.348(16) 1 d . . P B 4
H2E H 0.9045 0.5656 0.5118 0.028 Uiso 0.348(16) 1 calc R U P B 4
F4E F 1.0639(4) 0.5680(4) 0.4141(4) 0.0339(10) Uani 0.348(16) 1 d . . P B 4
F6E F 0.9236(14) 0.6873(11) 0.4444(11) 0.037(4) Uani 0.348(16) 1 d . . P B 4

loop_
_atom_site_aniso_label
_atom_site_aniso_U_11
_atom_site_aniso_U_22
_atom_site_aniso_U_33
_atom_site_aniso_U_23
_atom_site_aniso_U_13
_atom_site_aniso_U_12
C1 0.037(4) 0.044(4) 0.023(3) -0.015(3) -0.001(3) -0.006(3)
C2 0.059(6) 0.039(4) 0.063(6) -0.020(4) -0.028(5) 0.028(4)
B24 0.016(3) 0.011(3) 0.029(4) 0.000(3) 0.001(3) -0.006(2)
C3 0.035(4) 0.039(4) 0.027(4) 0.002(3) -0.011(3) -0.011(3)
C4 0.041(5) 0.056(5) 0.046(5) 0.012(4) -0.012(4) -0.022(4)
C5 0.042(5) 0.052(5) 0.028(4) 0.013(4) -0.007(4) -0.001(4)
C6 0.052(6) 0.047(5) 0.099(9) -0.036(6) -0.009(6) 0.029(5)
C7 0.064(7) 0.067(7) 0.061(6) 0.033(6) 0.004(6) -0.022(6)
C8 0.048(5) 0.035(4) 0.054(5) -0.021(4) -0.017(4) -0.009(4)
C9 0.021(3) 0.026(3) 0.013(3) 0.004(2) 0.000(2) 0.000(3)
C10 0.017(3) 0.009(2) 0.006(2) -0.0056(18) 0.002(2) 0.000(2)
B3 0.013(3) 0.007(2) 0.012(3) 0.000(2) 0.000(2) 0.000(2)
B5 0.021(3) 0.013(3) 0.007(3) -0.004(2) 0.002(3) -0.002(2)
B6 0.024(3) 0.011(3) 0.014(3) 0.000(2) -0.001(3) -0.001(2)
B7 0.024(3) 0.008(3) 0.016(3) -0.003(2) 0.001(3) 0.001(2)
B8 0.013(3) 0.009(2) 0.008(3) 0.001(2) -0.002(2) 0.003(2)
B9 0.022(3) 0.008(3) 0.018(3) 0.000(2) 0.000(3) 0.000(2)
B10 0.016(3) 0.021(3) 0.011(3) 0.000(2) 0.004(2) -0.001(3)
B11 0.018(3) 0.016(3) 0.012(3) 0.000(2) 0.002(3) -0.002(2)
C11 0.014(3) 0.013(2) 0.010(2) -0.0018(19) 0.000(2) -0.0009(19)
B12 0.028(4) 0.016(3) 0.012(3) -0.002(2) 0.000(3) 0.000(3)
C12 0.024(3) 0.022(3) 0.018(3) 0.003(3) 0.006(2) 0.001(3)
B13 0.017(3) 0.020(3) 0.011(3) 0.000(3) 0.010(2) 0.001(3)
B14 0.020(3) 0.031(4) 0.022(3) 0.006(3) 0.006(3) -0.003(3)
B16 0.021(3) 0.016(3) 0.020(3) 0.001(3) 0.001(3) -0.006(3)
B17 0.016(3) 0.022(3) 0.015(3) 0.005(3) 0.000(2) 0.004(3)
B18 0.017(3) 0.026(3) 0.009(3) 0.006(3) 0.000(2) -0.009(3)
B19 0.013(3) 0.022(3) 0.023(3) 0.013(3) -0.002(3) -0.004(3)
B20 0.025(4) 0.019(3) 0.017(3) 0.007(3) 0.007(3) 0.004(3)
B21 0.014(3) 0.019(3) 0.014(3) 0.000(3) 0.003(2) -0.002(3)
B22 0.019(3) 0.017(3) 0.016(3) -0.001(2) 0.002(3) -0.004(3)
B23 0.019(3) 0.013(3) 0.029(4) 0.011(3) 0.011(3) 0.002(3)
N1 0.016(2) 0.033(3) 0.009(2) 0.006(2) 0.001(2) -0.001(2)
N2 0.019(2) 0.017(2) 0.017(2) -0.004(2) -0.001(2) 0.001(2)
B1 0.025(3) 0.019(3) 0.022(3) -0.009(3) 0.008(3) 0.003(3)
F1 0.0293(19) 0.038(2) 0.0290(19) -0.0093(17) 0.0202(17) -0.0075(17)
F2 0.033(4) 0.012(3) 0.025(3) -0.010(3) 0.007(3) 0.004(3)
B1E 0.025(3) 0.019(3) 0.022(3) -0.009(3) 0.008(3) 0.003(3)
F1E 0.0293(19) 0.038(2) 0.0290(19) -0.0093(17) 0.0202(17) -0.0075(17)
F3E 0.0293(19) 0.038(2) 0.0290(19) -0.0093(17) 0.0202(17) -0.0075(17)
B2 0.024(4) 0.028(4) 0.017(3) 0.007(3) -0.009(3) -0.008(3)
F4 0.025(2) 0.050(3) 0.027(2) -0.0053(19) -0.0083(18) 0.005(2)
F5 0.026(3) 0.040(4) 0.014(3) 0.000(3) 0.001(2) 0.000(3)
B2E 0.024(4) 0.028(4) 0.017(3) 0.007(3) -0.009(3) -0.008(3)
F4E 0.025(2) 0.050(3) 0.027(2) -0.0053(19) -0.0083(18) 0.005(2)
F6E 0.038(8) 0.050(9) 0.023(7) -0.006(5) -0.008(5) 0.005(6)

loop_
_atom_type_symbol
_atom_type_description
_atom_type_scat_dispersion_real
_atom_type_scat_dispersion_imag
_atom_type_scat_source
C C 0.0033 0.0016 'International Tables Vol C Tables 4.2.6.8 and 6.1.1.4'
H H 0.0000 0.0000 'International Tables Vol C Tables 4.2.6.8 and 6.1.1.4'
B B 0.0013 0.0007 'International Tables Vol C Tables 4.2.6.8 and 6.1.1.4'
N N 0.0061 0.0033 'International Tables Vol C Tables 4.2.6.8 and 6.1.1.4'
F F 0.0171 0.0103 'International Tables Vol C Tables 4.2.6.8 and 6.1.1.4'

loop_
_geom_angle_atom_site_label_1
_geom_angle_atom_site_label_2
_geom_angle_atom_site_label_3
_geom_angle
N1 C1 H1A 109.5
N1 C1 H1B 109.5
H1A C1 H1B 109.5
N1 C1 H1C 109.5
H1A C1 H1C 109.5
H1B C1 H1C 109.5
N1 C2 H2A 109.5
N1 C2 H2B 109.5
H2A C2 H2B 109.5
N1 C2 H2C 109.5
H2A C2 H2C 109.5
H2B C2 H2C 109.5
C12 B24 C9 56.8(4)
C12 B24 B16 103.1(5)
C9 B24 B16 59.1(4)
C12 B24 B19 102.7(5)
C9 B24 B19 105.6(5)
B16 B24 B19 60.3(4)
C12 B24 B21 58.3(4)
C9 B24 B21 104.8(5)
B16 B24 B21 106.4(5)
B19 B24 B21 58.2(4)
C12 B24 H24 125.9
C9 B24 H24 123.6
B16 B24 H24 122.7
B19 B24 H24 123.5
B21 B24 H24 123.0
N1 C3 H3A 109.5
N1 C3 H3B 109.5
H3A C3 H3B 109.5
N1 C3 H3C 109.5
H3A C3 H3C 109.5
H3B C3 H3C 109.5
N1 C4 H4A 109.5
N1 C4 H4B 109.5
H4A C4 H4B 109.5
N1 C4 H4C 109.5
H4A C4 H4C 109.5
H4B C4 H4C 109.5
N2 C5 H5A 109.5
N2 C5 H5B 109.5
H5A C5 H5B 109.5
N2 C5 H5C 109.5
H5A C5 H5C 109.5
H5B C5 H5C 109.5
N2 C6 H6A 109.5
N2 C6 H6B 109.5
H6A C6 H6B 109.5
N2 C6 H6C 109.5
H6A C6 H6C 109.5
H6B C6 H6C 109.5
N2 C7 H7A 109.5
N2 C7 H7B 109.5
H7A C7 H7B 109.5
N2 C7 H7C 109.5
H7A C7 H7C 109.5
H7B C7 H7C 109.5
N2 C8 H8A 109.5
N2 C8 H8B 109.5
H8A C8 H8B 109.5
N2 C8 H8C 109.5
H8A C8 H8C 109.5
H8B C8 H8C 109.5
C12 C9 B2E 117.7(5)
C12 C9 B2 117.7(5)
C12 C9 B14 60.0(4)
B2E C9 B14 115.8(6)
B2 C9 B14 115.8(6)
C12 C9 B17 108.7(5)
B2E C9 B17 123.5(6)
B2 C9 B17 123.5(6)
B14 C9 B17 62.8(4)
C12 C9 B16 107.9(5)
B2E C9 B16 125.2(5)
B2 C9 B16 125.2(5)
B14 C9 B16 112.4(6)
B17 C9 B16 61.2(4)
C12 C9 B24 60.8(4)
B2E C9 B24 117.8(5)
B2 C9 B24 117.8(5)
B14 C9 B24 112.8(5)
B17 C9 B24 112.1(5)
B16 C9 B24 61.2(4)
B1E C10 C11 117.6(5)
B1 C10 C11 117.6(5)
B1E C10 B5 118.4(5)
B1 C10 B5 118.4(5)
C11 C10 B5 60.0(4)
B1E C10 B6 124.6(5)
B1 C10 B6 124.6(5)
C11 C10 B6 109.2(5)
B5 C10 B6 63.0(4)
B1E C10 B3 114.1(5)
B1 C10 B3 114.1(5)
C11 C10 B3 61.2(3)
B5 C10 B3 113.6(4)
B6 C10 B3 113.4(4)
B1E C10 B8 121.6(5)
B1 C10 B8 121.6(5)
C11 C10 B8 109.7(4)
B5 C10 B8 113.9(4)
B6 C10 B8 61.8(4)
B3 C10 B8 62.4(3)
C11 B3 C10 57.5(3)
C11 B3 B9 103.9(4)
C10 B3 B9 105.5(4)
C11 B3 B7 58.2(3)
C10 B3 B7 105.5(4)
B9 B3 B7 59.9(4)
C11 B3 B8 104.0(4)
C10 B3 B8 58.9(3)
B9 B3 B8 59.9(3)
B7 B3 B8 107.7(4)
C11 B3 H3 125.2
C10 B3 H3 123.7
B9 B3 H3 123.0
B7 B3 H3 122.1
B8 B3 H3 122.4
C11 B5 C10 58.6(4)
C11 B5 B13 57.9(4)
C10 B5 B13 106.2(4)
C11 B5 B6 104.6(4)
C10 B5 B6 58.5(4)
B13 B5 B6 108.1(4)
C11 B5 B12 103.7(4)
C10 B5 B12 105.1(5)
B13 B5 B12 60.1(4)
B6 B5 B12 59.7(4)
C11 B5 H5 124.9
C10 B5 H5 123.4
B13 B5 H5 121.8
B6 B5 H5 122.3
B12 B5 H5 123.4
C10 B6 B8 59.7(3)
C10 B6 B10 106.1(4)
B8 B6 B10 59.9(4)
C10 B6 B12 105.4(5)
B8 B6 B12 108.6(5)
B10 B6 B12 60.8(4)
C10 B6 B5 58.5(4)
B8 B6 B5 108.4(4)
B10 B6 B5 109.0(5)
B12 B6 B5 60.2(4)
C10 B6 H6 124.1
B8 B6 H6 121.2
B10 B6 H6 121.6
B12 B6 H6 121.9
B5 B6 H6 121.4
C11 B7 B11 102.7(4)
C11 B7 B9 104.5(5)
B11 B7 B9 61.2(4)
C11 B7 B3 59.4(3)
B11 B7 B3 107.9(5)
B9 B7 B3 59.5(4)
C11 B7 B13 56.5(3)
B11 B7 B13 59.9(4)
B9 B7 B13 108.7(4)
B3 B7 B13 107.3(4)
C11 B7 H7 126.0
B11 B7 H7 122.6
B9 B7 H7 121.6
B3 B7 H7 121.5
B13 B7 H7 122.1
C10 B8 B6 58.5(3)
C10 B8 B10 105.4(4)
B6 B8 B10 60.2(4)
C10 B8 B9 104.8(4)
B6 B8 B9 108.9(5)
B10 B8 B9 61.6(4)
C10 B8 B3 58.8(3)
B6 B8 B3 107.7(5)
B10 B8 B3 108.6(5)
B9 B8 B3 59.1(4)
C10 B8 H8 124.7
B6 B8 H8 121.5
B10 B8 H8 121.4
B9 B8 H8 121.9
B3 B8 H8 121.9
B3 B9 B7 60.6(4)
B3 B9 B8 60.9(4)
B7 B9 B8 109.1(5)
B3 B9 B11 107.2(5)
B7 B9 B11 59.2(4)
B8 B9 B11 106.9(4)
B3 B9 B10 108.1(4)
B7 B9 B10 108.1(5)
B8 B9 B10 59.1(4)
B11 B9 B10 59.9(4)
B3 B9 H9 121.3
B7 B9 H9 121.2
B8 B9 H9 121.7
B11 B9 H9 122.8
B10 B9 H9 122.0
B8 B10 B6 59.9(3)
B8 B10 B12 107.8(4)
B6 B10 B12 59.8(4)
B8 B10 B11 106.8(5)
B6 B10 B11 106.7(5)
B12 B10 B11 59.5(4)
B8 B10 B9 59.3(4)
B6 B10 B9 106.9(4)
B12 B10 B9 107.3(5)
B11 B10 B9 59.5(4)
B8 B10 H10 122.1
B6 B10 H10 122.3
B12 B10 H10 121.8
B11 B10 H10 122.7
B9 B10 H10 122.4
B7 B11 B12 109.6(5)
B7 B11 B13 61.8(4)
B12 B11 B13 59.9(4)
B7 B11 B9 59.6(4)
B12 B11 B9 108.7(5)
B13 B11 B9 109.1(4)
B7 B11 B10 109.0(5)
B12 B11 B10 60.2(4)
B13 B11 B10 108.6(5)
B9 B11 B10 60.6(4)
B7 B11 H11 120.6
B12 B11 H11 121.3
B13 B11 H11 120.9
B9 B11 H11 121.5
B10 B11 H11 121.3
C10 C11 B13 113.0(4)
C10 C11 B5 61.4(4)
B13 C11 B5 63.6(4)
C10 C11 B7 111.9(4)
B13 C11 B7 65.2(4)
B5 C11 B7 117.1(4)
C10 C11 B3 61.3(3)
B13 C11 B3 116.8(4)
B5 C11 B3 114.8(5)
B7 C11 B3 62.4(4)
C10 C11 H11A 121.0
B13 C11 H11A 116.1
B5 C11 H11A 116.8
B7 C11 H11A 117.0
B3 C11 H11A 117.5
B6 B12 B13 107.8(5)
B6 B12 B11 107.0(5)
B13 B12 B11 60.1(4)
B6 B12 B5 60.1(4)
B13 B12 B5 59.4(4)
B11 B12 B5 106.8(5)
B6 B12 B10 59.4(4)
B13 B12 B10 108.9(5)
B11 B12 B10 60.3(4)
B5 B12 B10 107.7(5)
B6 B12 H12 122.2
B13 B12 H12 121.4
B11 B12 H12 122.3
B5 B12 H12 122.3
B10 B12 H12 121.4
C9 C12 B14 61.0(4)
C9 C12 B20 114.3(5)
B14 C12 B20 64.7(5)
C9 C12 B24 62.4(4)
B14 C12 B24 115.0(5)
B20 C12 B24 116.5(5)
C9 C12 B21 113.7(5)
B14 C12 B21 115.8(5)
B20 C12 B21 62.5(4)
B24 C12 B21 63.7(4)
C9 C12 H12A 119.5
B14 C12 H12A 117.2
B20 C12 H12A 116.6
B24 C12 H12A 116.7
B21 C12 H12A 117.6
C11 B13 B5 58.5(3)
C11 B13 B12 104.4(5)
B5 B13 B12 60.4(4)
C11 B13 B11 102.8(5)
B5 B13 B11 107.6(5)
B12 B13 B11 60.0(4)
C11 B13 B7 58.3(3)
B5 B13 B7 107.3(5)
B12 B13 B7 107.0(5)
B11 B13 B7 58.3(4)
C11 B13 H13 125.4
B5 B13 H13 121.4
B12 B13 H13 122.2
B11 B13 H13 123.5
B7 B13 H13 122.5
C12 B14 C9 58.9(4)
C12 B14 B23 104.1(5)
C9 B14 B23 107.8(5)
C12 B14 B17 105.2(5)
C9 B14 B17 59.4(4)
B23 B14 B17 61.5(4)
C12 B14 B20 57.7(4)
C9 B14 B20 106.9(6)
B23 B14 B20 59.5(4)
B17 B14 B20 108.6(5)
C12 B14 H14 125.0
C9 B14 H14 122.1
B23 B14 H14 122.2
B17 B14 H14 121.5
B20 B14 H14 122.2
C9 B16 B17 58.8(4)
C9 B16 B24 59.8(4)
B17 B16 B24 108.9(5)
C9 B16 B19 106.7(5)
B17 B16 B19 108.4(5)
B24 B16 B19 61.1(4)
C9 B16 B18 105.4(5)
B17 B16 B18 60.2(4)
B24 B16 B18 108.4(5)
B19 B16 B18 59.4(4)
C9 B16 H16 123.7
B17 B16 H16 121.3
B24 B16 H16 120.6
B19 B16 H16 121.6
B18 B16 H16 122.6
C9 B17 B16 60.0(4)
C9 B17 B14 57.8(4)
B16 B17 B14 107.5(5)
C9 B17 B18 107.6(5)
B16 B17 B18 61.8(4)
B14 B17 B18 107.1(5)
C9 B17 B23 104.9(5)
B16 B17 B23 108.3(5)
B14 B17 B23 59.3(4)
B18 B17 B23 59.2(4)
C9 B17 H17 123.5
B16 B17 H17 120.6
B14 B17 H17 122.9
B18 B17 H17 121.3
B23 B17 H17 123.0
B22 B18 B23 60.4(4)
B22 B18 B17 108.7(5)
B23 B18 B17 60.7(4)
B22 B18 B19 60.1(4)
B23 B18 B19 108.0(4)
B17 B18 B19 106.9(5)
B22 B18 B16 107.4(5)
B23 B18 B16 106.5(5)
B17 B18 B16 58.0(4)
B19 B18 B16 59.7(4)
B22 B18 H18 121.2
B23 B18 H18 121.6
B17 B18 H18 122.1
B19 B18 H18 122.0
B16 B18 H18 123.2
B21 B19 B22 58.8(4)
B21 B19 B18 106.7(5)
B22 B19 B18 59.5(4)
B21 B19 B16 107.3(5)
B22 B19 B16 107.8(5)
B18 B19 B16 60.9(4)
B21 B19 B24 61.0(4)
B22 B19 B24 107.8(5)
B18 B19 B24 107.6(5)
B16 B19 B24 58.6(4)
B21 B19 H19 122.3
B22 B19 H19 122.2
B18 B19 H19 122.0
B16 B19 H19 122.0
B24 B19 H19 121.8
C12 B20 B23 104.3(5)
C12 B20 B21 60.4(4)
B23 B20 B21 108.1(4)
C12 B20 B22 105.3(5)
B23 B20 B22 60.7(4)
B21 B20 B22 59.1(4)
C12 B20 B14 57.6(4)
B23 B20 B14 59.8(4)
B21 B20 B14 108.2(5)
B22 B20 B14 108.2(5)
C12 B20 H20 124.6
B23 B20 H20 122.4
B21 B20 H20 121.1
B22 B20 H20 122.2
B14 B20 H20 121.8
C12 B21 B22 104.2(5)
C12 B21 B20 57.1(4)
B22 B21 B20 60.9(4)
C12 B21 B19 104.4(5)
B22 B21 B19 61.2(4)
B20 B21 B19 109.3(5)
C12 B21 B24 57.9(4)
B22 B21 B24 109.5(5)
B20 B21 B24 107.1(5)
B19 B21 B24 60.8(4)
C12 B21 H21 126.2
B22 B21 H21 121.3
B20 B21 H21 121.7
B19 B21 H21 121.3
B24 B21 H21 121.4
B21 B22 B18 108.4(5)
B21 B22 B20 60.0(4)
B18 B22 B20 107.4(5)
B21 B22 B19 60.0(4)
B18 B22 B19 60.5(4)
B20 B22 B19 107.6(5)
B21 B22 B23 107.5(5)
B18 B22 B23 59.9(4)
B20 B22 B23 59.2(4)
B19 B22 B23 107.8(5)
B21 B22 H22 121.6
B18 B22 H22 121.5
B20 B22 H22 122.3
B19 B22 H22 121.6
B23 B22 H22 122.2
B20 B23 B14 60.7(4)
B20 B23 B18 108.0(5)
B14 B23 B18 107.8(5)
B20 B23 B22 60.1(4)
B14 B23 B22 108.4(5)
B18 B23 B22 59.7(4)
B20 B23 B17 107.8(5)
B14 B23 B17 59.3(4)
B18 B23 B17 60.0(4)
B22 B23 B17 107.6(5)
B20 B23 H23 121.4
B14 B23 H23 121.6
B18 B23 H23 121.9
B22 B23 H23 121.8
B17 B23 H23 122.2
C2 N1 C4 112.5(7)
C2 N1 C3 110.8(7)
C4 N1 C3 108.3(6)
C2 N1 C1 108.6(6)
C4 N1 C1 108.5(7)
C3 N1 C1 108.0(6)
C6 N2 C7 110.3(9)
C6 N2 C5 110.5(8)
C7 N2 C5 106.7(7)
C6 N2 C8 109.4(7)
C7 N2 C8 108.5(8)
C5 N2 C8 111.4(6)
F2 B1 F1 106.3(6)
F2 B1 C10 111.1(6)
F1 B1 C10 109.4(5)
F2 B1 H1 110.0
F1 B1 H1 110.0
C10 B1 H1 110.0
F3E B1E F1E 113.7(7)
F3E B1E C10 109.6(6)
F1E B1E C10 109.4(5)
F3E B1E H1E 108.0
F1E B1E H1E 108.0
C10 B1E H1E 108.0
F5 B2 F4 109.6(6)
F5 B2 C9 108.7(6)
F4 B2 C9 107.7(6)
F5 B2 H2 110.3
F4 B2 H2 110.3
C9 B2 H2 110.3
F6E B2E F4E 111.0(9)
F6E B2E C9 115.3(8)
F4E B2E C9 107.7(6)
F6E B2E H2E 107.5
F4E B2E H2E 107.5
C9 B2E H2E 107.5

loop_
_geom_bond_atom_site_label_1
_geom_bond_atom_site_label_2
_geom_bond_distance
C1 N1 1.501(8)
C1 H1A 0.9800
C1 H1B 0.9800
C1 H1C 0.9800
C2 N1 1.462(10)
C2 H2A 0.9800
C2 H2B 0.9800
C2 H2C 0.9800
B24 C12 1.720(10)
B24 C9 1.746(10)
B24 B16 1.771(11)
B24 B19 1.815(11)
B24 B21 1.820(10)
B24 H24 1.1200
C3 N1 1.486(9)
C3 H3A 0.9800
C3 H3B 0.9800
C3 H3C 0.9800
C4 N1 1.469(10)
C4 H4A 0.9800
C4 H4B 0.9800
C4 H4C 0.9800
C5 N2 1.491(9)
C5 H5A 0.9800
C5 H5B 0.9800
C5 H5C 0.9800
C6 N2 1.456(10)
C6 H6A 0.9800
C6 H6B 0.9800
C6 H6C 0.9800
C7 N2 1.463(11)
C7 H7A 0.9800
C7 H7B 0.9800
C7 H7C 0.9800
C8 N2 1.496(9)
C8 H8A 0.9800
C8 H8B 0.9800
C8 H8C 0.9800
C9 C12 1.648(9)
C9 B2E 1.667(10)
C9 B2 1.667(10)
C9 B14 1.683(10)
C9 B17 1.711(10)
C9 B16 1.734(9)
C10 B1E 1.636(9)
C10 B1 1.636(9)
C10 C11 1.656(8)
C10 B5 1.702(9)
C10 B6 1.703(8)
C10 B3 1.722(8)
C10 B8 1.724(8)
B3 C11 1.721(8)
B3 B9 1.751(9)
B3 B7 1.771(10)
B3 B8 1.784(8)
B3 H3 1.1200
B5 C11 1.679(8)
B5 B13 1.764(9)
B5 B6 1.780(10)
B5 B12 1.782(9)
B5 H5 1.1200
B6 B8 1.761(9)
B6 B10 1.766(9)
B6 B12 1.774(11)
B6 H6 1.1200
B7 C11 1.699(8)
B7 B11 1.752(9)
B7 B9 1.759(10)
B7 B13 1.814(10)
B7 H7 1.1200
B8 B10 1.761(9)
B8 B9 1.766(9)
B8 H8 1.1200
B9 B11 1.786(10)
B9 B10 1.806(9)
B9 H9 1.1200
B10 B12 1.791(10)
B10 B11 1.794(10)
B10 H10 1.1200
B11 B12 1.779(9)
B11 B13 1.779(10)
B11 H11 1.1200
C11 B13 1.667(8)
C11 H11A 1.1200
B12 B13 1.777(10)
B12 H12 1.1200
C12 B14 1.667(10)
C12 B20 1.669(10)
C12 B21 1.727(10)
C12 H12A 1.1200
B13 H13 1.1200
B14 B23 1.768(11)
B14 B17 1.768(10)
B14 B20 1.785(11)
B14 H14 1.1200
B16 B17 1.754(10)
B16 B19 1.802(10)
B16 B18 1.822(10)
B16 H16 1.1200
B17 B18 1.795(9)
B17 B23 1.808(11)
B17 H17 1.1200
B18 B22 1.778(9)
B18 B23 1.781(10)
B18 B19 1.796(10)
B18 H18 1.1200
B19 B21 1.767(9)
B19 B22 1.789(10)
B19 H19 1.1200
B20 B23 1.762(10)
B20 B21 1.763(10)
B20 B22 1.779(10)
B20 H20 1.1200
B21 B22 1.747(9)
B21 H21 1.1200
B22 B23 1.790(10)
B22 H22 1.1200
B23 H23 1.1200
B1 F2 1.397(10)
B1 F1 1.403(9)
B1 H1 1.0000
B1E F3E 1.394(14)
B1E F1E 1.403(9)
B1E H1E 1.0000
B2 F5 1.363(9)
B2 F4 1.427(9)
B2 H2 1.0000
B2E F6E 1.279(17)
B2E F4E 1.427(9)
B2E H2E 1.0000
